data_1511974
loop_
_publ_author_name
'Liu, Renrong'
'Zhang, Junliang'

_publ_section_title
;
 Organocatalytic Michael Addition of Indoles to
 Isatylidene-3-acetaldehydes: Application to the Formal Total Synthesis of
 (&#x2212;)-Chimonanthine
;
_journal_issue 9
_journal_name_full 'Organic Letters'
_journal_page_first 2266
_journal_paper_doi 10.1021/ol400845c
_journal_volume 15
_journal_year 2013
_chemical_formula_sum 'C17 H13 N O2'
_chemical_formula_weight 263.28
_chemical_name_systematic
; 
 ? 
;
_space_group_IT_number 14
_symmetry_cell_setting monoclinic
_symmetry_space_group_name_Hall '-P 2ybc'
_symmetry_space_group_name_H-M 'P 1 21/c 1'
_atom_sites_solution_hydrogens geom
_atom_sites_solution_primary direct
_atom_sites_solution_secondary difmap
_audit_creation_method SHELXL-97
_cell_angle_alpha 90.00
_cell_angle_beta 104.708(3)
_cell_angle_gamma 90.00
_cell_formula_units_Z 4
_cell_length_a 7.2349(8)
_cell_length_b 18.662(2)
_cell_length_c 10.0294(11)
_cell_measurement_temperature 296(2)
_cell_volume 1309.8(2)
_computing_structure_refinement 'SHELXL-97 (Sheldrick, 2008)'
_computing_structure_solution 'SHELXS-97 (Sheldrick, 2008)'
_diffrn_ambient_temperature 296(2)
_diffrn_measured_fraction_theta_full 1.000
_diffrn_measured_fraction_theta_max 1.000
_diffrn_radiation_monochromator graphite
_diffrn_radiation_source 'fine-focus sealed tube'
_diffrn_radiation_type MoK\a
_diffrn_radiation_wavelength 0.71073
_diffrn_reflns_av_R_equivalents 0.0235
_diffrn_reflns_av_sigmaI/netI 0.0152
_diffrn_reflns_limit_h_max 8
_diffrn_reflns_limit_h_min -8
_diffrn_reflns_limit_k_max 20
_diffrn_reflns_limit_k_min -22
_diffrn_reflns_limit_l_max 11
_diffrn_reflns_limit_l_min -11
_diffrn_reflns_number 15038
_diffrn_reflns_theta_full 25.01
_diffrn_reflns_theta_max 25.01
_diffrn_reflns_theta_min 2.18
_exptl_absorpt_coefficient_mu 0.088
_exptl_absorpt_correction_T_max 0.9895
_exptl_absorpt_correction_T_min 0.9809
_exptl_absorpt_correction_type multi-scan
_exptl_absorpt_process_details sadabs
_exptl_crystal_colour colorless
_exptl_crystal_density_diffrn 1.335
_exptl_crystal_density_method 'not measured'
_exptl_crystal_description block
_exptl_crystal_F_000 552
_exptl_crystal_size_max 0.22
_exptl_crystal_size_mid 0.14
_exptl_crystal_size_min 0.12
_refine_diff_density_max 0.140
_refine_diff_density_min -0.195
_refine_diff_density_rms 0.048
_refine_ls_extinction_method none
_refine_ls_goodness_of_fit_ref 1.053
_refine_ls_hydrogen_treatment constr
_refine_ls_matrix_type full
_refine_ls_number_parameters 181
_refine_ls_number_reflns 2309
_refine_ls_number_restraints 0
_refine_ls_restrained_S_all 1.053
_refine_ls_R_factor_all 0.0433
_refine_ls_R_factor_gt 0.0342
_refine_ls_shift/su_max 0.001
_refine_ls_shift/su_mean 0.000
_refine_ls_structure_factor_coef Fsqd
_refine_ls_weighting_details 'calc w=1/[\s^2^(Fo^2^)+(0.0482P)^2^+0.1948P] where P=(Fo^2^+2Fc^2^)/3'
_refine_ls_weighting_scheme calc
_refine_ls_wR_factor_gt 0.0895
_refine_ls_wR_factor_ref 0.0964
_reflns_number_gt 1881
_reflns_number_total 2309
_reflns_threshold_expression >2sigma(I)
_cod_data_source_file ol400845c_si_003.cif
_cod_data_source_block z
_cod_depositor_comments
;
The following automatic conversions were performed:

'_symmetry_cell_setting' value 'Monoclinic' changed to 'monoclinic'
according to /home/saulius/struct/CIF-dictionaries/cif_core.dic
dictionary named 'cif_core.dic' version 2.4.2 from 2011-04-26.

Automatic conversion script
Id: cif_fix_values 1891 2012-01-12 08:04:46Z andrius 
;
_cod_original_sg_symbol_H-M P2(1)/c
_cod_database_code 1511974

loop_
_symmetry_equiv_pos_as_xyz
'x, y, z'
'-x, y+1/2, -z+1/2'
'-x, -y, -z'
'x, -y-1/2, z-1/2'

loop_
_atom_site_label
_atom_site_type_symbol
_atom_site_fract_x
_atom_site_fract_y
_atom_site_fract_z
_atom_site_U_iso_or_equiv
_atom_site_adp_type
_atom_site_occupancy
_atom_site_symmetry_multiplicity
_atom_site_calc_flag
_atom_site_refinement_flags
N1 N 0.24682(15) 0.61880(6) 0.42313(11) 0.0469(3) Uani 1 1 d .
O1 O 0.26706(16) 0.70735(5) 0.58592(12) 0.0680(3) Uani 1 1 d .
O2 O 0.2938(2) 0.54665(8) 0.99903(12) 0.0913(4) Uani 1 1 d .
C1 C 0.24168(16) 0.54359(7) 0.42265(12) 0.0411(3) Uani 1 1 d .
C2 C 0.22410(19) 0.49812(8) 0.31230(13) 0.0515(3) Uani 1 1 d .
H2A H 0.2132 0.5157 0.2239 0.062 Uiso 1 1 calc R
C3 C 0.2232(2) 0.42519(8) 0.33763(15) 0.0563(4) Uani 1 1 d .
H3A H 0.2113 0.3933 0.2646 0.068 Uiso 1 1 calc R
C4 C 0.2394(2) 0.39859(8) 0.46831(15) 0.0553(4) Uani 1 1 d .
H4A H 0.2383 0.3494 0.4823 0.066 Uiso 1 1 calc R
C5 C 0.25736(19) 0.44460(7) 0.57828(14) 0.0488(3) Uani 1 1 d .
H5A H 0.2685 0.4266 0.6664 0.059 Uiso 1 1 calc R
C6 C 0.25868(16) 0.51797(7) 0.55672(12) 0.0398(3) Uani 1 1 d .
C7 C 0.27243(17) 0.58050(7) 0.64570(13) 0.0432(3) Uani 1 1 d .
C8 C 0.26257(18) 0.64464(7) 0.55280(14) 0.0479(3) Uani 1 1 d .
C9 C 0.2266(2) 0.66446(8) 0.30152(15) 0.0567(4) Uani 1 1 d .
H9A H 0.2925 0.6424 0.2390 0.068 Uiso 1 1 calc R
H9B H 0.2863 0.7105 0.3297 0.068 Uiso 1 1 calc R
C10 C 0.01989(19) 0.67602(7) 0.22716(13) 0.0492(3) Uani 1 1 d .
C11 C -0.0955(2) 0.71934(7) 0.28436(15) 0.0552(4) Uani 1 1 d .
H11A H -0.0435 0.7432 0.3668 0.066 Uiso 1 1 calc R
C12 C -0.2868(2) 0.72723(8) 0.21982(16) 0.0589(4) Uani 1 1 d .
H12A H -0.3631 0.7562 0.2592 0.071 Uiso 1 1 calc R
C13 C -0.3653(2) 0.69264(8) 0.09783(16) 0.0611(4) Uani 1 1 d .
H13A H -0.4946 0.6979 0.0550 0.073 Uiso 1 1 calc R
C14 C -0.2526(2) 0.65040(9) 0.03968(15) 0.0660(4) Uani 1 1 d .
H14A H -0.3052 0.6269 -0.0431 0.079 Uiso 1 1 calc R
C15 C -0.0603(2) 0.64243(9) 0.10355(15) 0.0611(4) Uani 1 1 d .
H15A H 0.0157 0.6141 0.0626 0.073 Uiso 1 1 calc R
C16 C 0.2860(2) 0.59066(8) 0.77996(14) 0.0530(4) Uani 1 1 d .
H16A H 0.2907 0.6378 0.8107 0.064 Uiso 1 1 calc R
C17 C 0.2938(3) 0.53534(10) 0.88085(15) 0.0685(4) Uani 1 1 d .
H17A H 0.2992 0.4880 0.8532 0.082 Uiso 1 1 calc R

loop_
_atom_site_aniso_label
_atom_site_aniso_U_11
_atom_site_aniso_U_22
_atom_site_aniso_U_33
_atom_site_aniso_U_23
_atom_site_aniso_U_13
_atom_site_aniso_U_12
N1 0.0469(6) 0.0434(6) 0.0512(7) 0.0094(5) 0.0141(5) -0.0006(5)
O1 0.0768(8) 0.0431(6) 0.0827(8) -0.0065(5) 0.0176(6) -0.0079(5)
O2 0.1208(11) 0.1117(10) 0.0482(7) -0.0009(6) 0.0338(7) 0.0164(8)
C1 0.0340(6) 0.0456(7) 0.0445(7) 0.0035(5) 0.0113(5) 0.0004(5)
C2 0.0542(8) 0.0611(9) 0.0414(7) 0.0021(6) 0.0159(6) 0.0034(7)
C3 0.0612(9) 0.0559(9) 0.0540(8) -0.0121(7) 0.0189(7) 0.0012(7)
C4 0.0629(9) 0.0417(7) 0.0628(9) -0.0022(6) 0.0190(7) 0.0003(6)
C5 0.0545(8) 0.0471(8) 0.0453(7) 0.0052(6) 0.0135(6) 0.0015(6)
C6 0.0337(6) 0.0447(7) 0.0410(6) 0.0009(5) 0.0094(5) 0.0002(5)
C7 0.0351(7) 0.0468(7) 0.0466(7) -0.0022(6) 0.0082(5) -0.0006(5)
C8 0.0417(7) 0.0435(8) 0.0571(8) -0.0021(6) 0.0100(6) -0.0037(6)
C9 0.0552(9) 0.0560(9) 0.0629(9) 0.0194(7) 0.0222(7) -0.0012(7)
C10 0.0539(8) 0.0455(8) 0.0515(8) 0.0175(6) 0.0197(6) 0.0009(6)
C11 0.0645(9) 0.0420(8) 0.0593(8) 0.0042(6) 0.0158(7) 0.0010(6)
C12 0.0618(9) 0.0472(8) 0.0701(10) 0.0073(7) 0.0215(8) 0.0114(7)
C13 0.0586(9) 0.0609(9) 0.0614(9) 0.0138(7) 0.0106(7) 0.0080(7)
C14 0.0739(11) 0.0744(11) 0.0475(8) 0.0038(7) 0.0113(7) 0.0090(8)
C15 0.0687(10) 0.0678(10) 0.0523(8) 0.0105(7) 0.0253(7) 0.0148(8)
C16 0.0528(8) 0.0560(8) 0.0488(8) -0.0086(6) 0.0104(6) 0.0025(6)
C17 0.0882(12) 0.0737(11) 0.0457(8) -0.0022(7) 0.0205(8) 0.0083(9)

loop_
_atom_type_symbol
_atom_type_description
_atom_type_scat_dispersion_real
_atom_type_scat_dispersion_imag
_atom_type_scat_source
C C 0.0033 0.0016 'International Tables Vol C Tables 4.2.6.8 and 6.1.1.4'
H H 0.0000 0.0000 'International Tables Vol C Tables 4.2.6.8 and 6.1.1.4'
N N 0.0061 0.0033 'International Tables Vol C Tables 4.2.6.8 and 6.1.1.4'
O O 0.0106 0.0060 'International Tables Vol C Tables 4.2.6.8 and 6.1.1.4'

loop_
_geom_angle_atom_site_label_1
_geom_angle_atom_site_label_2
_geom_angle_atom_site_label_3
_geom_angle
C8 N1 C1 110.63(10)
C8 N1 C9 123.69(12)
C1 N1 C9 125.58(11)
C2 C1 C6 121.93(12)
C2 C1 N1 128.09(11)
C6 C1 N1 109.98(10)
C1 C2 C3 117.57(13)
C1 C2 H2A 121.2
C3 C2 H2A 121.2
C4 C3 C2 121.67(13)
C4 C3 H3A 119.2
C2 C3 H3A 119.2
C5 C4 C3 120.33(13)
C5 C4 H4A 119.8
C3 C4 H4A 119.8
C4 C5 C6 119.57(12)
C4 C5 H5A 120.2
C6 C5 H5A 120.2
C5 C6 C1 118.93(11)
C5 C6 C7 134.22(12)
C1 C6 C7 106.84(11)
C16 C7 C6 134.89(13)
C16 C7 C8 119.29(12)
C6 C7 C8 105.80(11)
O1 C8 N1 126.24(13)
O1 C8 C7 127.02(13)
N1 C8 C7 106.73(11)
N1 C9 C10 111.83(11)
N1 C9 H9A 109.3
C10 C9 H9A 109.3
N1 C9 H9B 109.3
C10 C9 H9B 109.3
H9A C9 H9B 107.9
C15 C10 C11 118.49(13)
C15 C10 C9 121.19(13)
C11 C10 C9 120.29(13)
C12 C11 C10 120.39(14)
C12 C11 H11A 119.8
C10 C11 H11A 119.8
C13 C12 C11 120.50(14)
C13 C12 H12A 119.7
C11 C12 H12A 119.7
C14 C13 C12 119.63(15)
C14 C13 H13A 120.2
C12 C13 H13A 120.2
C13 C14 C15 120.21(15)
C13 C14 H14A 119.9
C15 C14 H14A 119.9
C10 C15 C14 120.76(14)
C10 C15 H15A 119.6
C14 C15 H15A 119.6
C7 C16 C17 125.91(14)
C7 C16 H16A 117.0
C17 C16 H16A 117.0
O2 C17 C16 123.89(16)
O2 C17 H17A 118.1
C16 C17 H17A 118.1

loop_
_geom_bond_atom_site_label_1
_geom_bond_atom_site_label_2
_geom_bond_distance
N1 C8 1.3644(17)
N1 C1 1.4040(17)
N1 C9 1.4644(16)
O1 C8 1.2146(16)
O2 C17 1.2040(18)
C1 C2 1.3747(18)
C1 C6 1.4028(16)
C2 C3 1.385(2)
C2 H2A 0.9300
C3 C4 1.378(2)
C3 H3A 0.9300
C4 C5 1.3775(19)
C4 H4A 0.9300
C5 C6 1.3866(18)
C5 H5A 0.9300
C6 C7 1.4572(17)
C7 C16 1.3386(19)
C7 C8 1.5074(19)
C9 C10 1.5079(19)
C9 H9A 0.9700
C9 H9B 0.9700
C10 C15 1.379(2)
C10 C11 1.386(2)
C11 C12 1.379(2)
C11 H11A 0.9300
C12 C13 1.372(2)
C12 H12A 0.9300
C13 C14 1.367(2)
C13 H13A 0.9300
C14 C15 1.384(2)
C14 H14A 0.9300
C15 H15A 0.9300
C16 C17 1.437(2)
C16 H16A 0.9300
C17 H17A 0.9300

loop_
_geom_torsion_atom_site_label_1
_geom_torsion_atom_site_label_2
_geom_torsion_atom_site_label_3
_geom_torsion_atom_site_label_4
_geom_torsion
C8 N1 C1 C2 179.02(12)
C9 N1 C1 C2 2.5(2)
C8 N1 C1 C6 -1.32(14)
C9 N1 C1 C6 -177.85(11)
C6 C1 C2 C3 0.16(19)
N1 C1 C2 C3 179.78(12)
C1 C2 C3 C4 -0.1(2)
C2 C3 C4 C5 0.0(2)
C3 C4 C5 C6 0.1(2)
C4 C5 C6 C1 -0.03(18)
C4 C5 C6 C7 179.11(13)
C2 C1 C6 C5 -0.11(18)
N1 C1 C6 C5 -179.79(11)
C2 C1 C6 C7 -179.46(11)
N1 C1 C6 C7 0.85(13)
C5 C6 C7 C16 -1.2(3)
C1 C6 C7 C16 178.02(14)
C5 C6 C7 C8 -179.35(14)
C1 C6 C7 C8 -0.14(12)
C1 N1 C8 O1 -178.62(13)
C9 N1 C8 O1 -2.0(2)
C1 N1 C8 C7 1.18(13)
C9 N1 C8 C7 177.78(11)
C16 C7 C8 O1 0.7(2)
C6 C7 C8 O1 179.16(13)
C16 C7 C8 N1 -179.13(11)
C6 C7 C8 N1 -0.63(13)
C8 N1 C9 C10 -93.48(15)
C1 N1 C9 C10 82.61(16)
N1 C9 C10 C15 -106.23(15)
N1 C9 C10 C11 71.84(16)
C15 C10 C11 C12 1.3(2)
C9 C10 C11 C12 -176.86(12)
C10 C11 C12 C13 -0.3(2)
C11 C12 C13 C14 -0.4(2)
C12 C13 C14 C15 0.1(2)
C11 C10 C15 C14 -1.5(2)
C9 C10 C15 C14 176.60(13)
C13 C14 C15 C10 0.8(2)
C6 C7 C16 C17 1.1(3)
C8 C7 C16 C17 179.03(13)
C7 C16 C17 O2 -175.10(16)
